data_4327533
loop_
_publ_author_name
'Biplab Mondal'
'Vedavati G. Puranik'
'Goutam Kumar Lahiri'

_publ_section_title
;
 Example of Highly Stereoregulated Ruthenium Amidine Complex Formation:
 Synthesis, Crystal Structures, and Spectral and Redox Properties of the
 Complexes [RuII(trpy){NC5H4CHNN(C6H5)C(CH3)NH}](ClO4)2 (1) and
 [RuII(trpy)(NC5H4CHNNHC6H5)Cl]ClO4 (2) (trpy = 2,2':6',2''-Terpyridine)
;
_journal_name_full 'Inorganic Chemistry'
_journal_page_first 5831
_journal_page_last 5836
_journal_paper_doi 10.1021/ic020351+
_journal_volume 41
_journal_year 2002
_chemical_formula_sum 'C24 H22 N6'
_chemical_formula_weight 394.48
_chemical_name_systematic
;
  ?
;
_space_group_IT_number 15
_symmetry_cell_setting monoclinic
_symmetry_space_group_name_Hall '-C 2yc'
_symmetry_space_group_name_H-M 'C 1 2/c 1'
_atom_sites_solution_hydrogens geom
_atom_sites_solution_primary direct
_atom_sites_solution_secondary difmap
_audit_creation_method SHELXL-97
_cell_angle_alpha 90.00
_cell_angle_beta 119.065(8)
_cell_angle_gamma 90.00
_cell_formula_units_Z 4
_cell_length_a 24.258(2)
_cell_length_b 7.0860(7)
_cell_length_c 14.3020(18)
_cell_measurement_reflns_used 25
_cell_measurement_temperature 293(2)
_cell_measurement_theta_max 12.73
_cell_measurement_theta_min 5.12
_cell_volume 2148.8(4)
_computing_cell_refinement 'Argus (Nonius, MACH3 software)'
_computing_data_collection 'Argus (Nonius, MACH3 software)'
_computing_data_reduction 'Maxus (Nonius software)'
_computing_molecular_graphics Maxus
_computing_publication_material Maxus
_computing_structure_refinement 'SHELXL-97 (Sheldrick, 1997)'
_computing_structure_solution 'SHELXS-97 (Sheldrick, 1990)'
_diffrn_ambient_temperature 293(2)
_diffrn_measured_fraction_theta_full 0.411
_diffrn_measured_fraction_theta_max 0.411
_diffrn_measurement_device_type 'Enraf-Nonius CAD-4'
_diffrn_measurement_method \w/q-scan
_diffrn_radiation_monochromator graphite
_diffrn_radiation_source 'fine-focus sealed tube'
_diffrn_radiation_type ' MoK\a'
_diffrn_radiation_wavelength 0.70930
_diffrn_reflns_av_R_equivalents 0.0290
_diffrn_reflns_av_sigmaI/netI 0.0412
_diffrn_reflns_limit_h_max 28
_diffrn_reflns_limit_h_min -28
_diffrn_reflns_limit_k_max 8
_diffrn_reflns_limit_k_min 0
_diffrn_reflns_limit_l_max 16
_diffrn_reflns_limit_l_min -16
_diffrn_reflns_number 2921
_diffrn_reflns_theta_full 24.93
_diffrn_reflns_theta_max 24.93
_diffrn_reflns_theta_min 1.92
_diffrn_standards_decay_% 3
_diffrn_standards_interval_time 3600
_diffrn_standards_number 3
_exptl_absorpt_coefficient_mu 0.076
_exptl_crystal_colour yellow_orange
_exptl_crystal_density_diffrn 1.219
_exptl_crystal_description Block
_exptl_crystal_F_000 832
_exptl_crystal_size_max 0.4
_exptl_crystal_size_mid 0.35
_exptl_crystal_size_min 0.35
_refine_diff_density_max 0.181
_refine_diff_density_min -0.133
_refine_diff_density_rms 0.032
_refine_ls_extinction_method none
_refine_ls_goodness_of_fit_ref 1.058
_refine_ls_hydrogen_treatment mixed
_refine_ls_matrix_type full
_refine_ls_number_parameters 147
_refine_ls_number_reflns 1690
_refine_ls_number_restraints 0
_refine_ls_restrained_S_all 1.058
_refine_ls_R_factor_all 0.0912
_refine_ls_R_factor_gt 0.0534
_refine_ls_shift/su_max 0.012
_refine_ls_shift/su_mean 0.001
_refine_ls_structure_factor_coef Fsqd
_refine_ls_weighting_details 'w=1/[\s^2^(Fo^2^)+(0.0689P)^2^+0.5262P] where P=(Fo^2^+2Fc^2^)/3'
_refine_ls_weighting_scheme calc
_refine_ls_wR_factor_gt 0.1293
_refine_ls_wR_factor_ref 0.1505
_reflns_number_gt 1051
_reflns_number_total 1690
_reflns_threshold_expression >2sigma(I)
_cod_data_source_file ic0203512B_3.cif
_cod_data_source_block C24H22N6
_cod_depositor_comments
;
The following automatic conversions were performed:

'_refine_ls_weighting_scheme' value 'calc
w=1/[\s^2^(Fo^2^)+(0.0689P)^2^+0.5262P] where P=(Fo^2^+2Fc^2^)/3' was
changed to 'calc'. New tag '_refine_ls_weighting_details' was
created. The value of the new tag was set to
'w=1/[\s^2^(Fo^2^)+(0.0689P)^2^+0.5262P] where P=(Fo^2^+2Fc^2^)/3'.

Automatic conversion script
Id: cif_fix_values 3143 2015-03-26 13:38:13Z robertas 
;
_cod_original_sg_symbol_H-M 'C c'
_cod_database_code 4327533

loop_
_symmetry_equiv_pos_as_xyz
'x, y, z'
'-x, y, -z+1/2'
'x+1/2, y+1/2, z'
'-x+1/2, y+1/2, -z+1/2'
'-x, -y, -z'
'x, -y, z-1/2'
'-x+1/2, -y+1/2, -z'
'x+1/2, -y+1/2, z-1/2'

loop_
_atom_site_label
_atom_site_type_symbol
_atom_site_fract_x
_atom_site_fract_y
_atom_site_fract_z
_atom_site_U_iso_or_equiv
_atom_site_adp_type
_atom_site_occupancy
_atom_site_calc_flag
_atom_site_refinement_flags
N1 N 0.18700(10) 0.3413(3) 0.28922(17) 0.0700(6) Uani 1 d .
N2 N 0.14135(10) 0.7449(3) 0.12385(16) 0.0609(6) Uani 1 d .
N3 N 0.17248(11) 0.8861(3) 0.10515(17) 0.0709(6) Uani 1 d .
H33 H 0.2110 0.8789 0.1242 0.079(9) Uiso 1 d R
C1 C 0.16405(16) 0.1927(4) 0.3171(2) 0.0827(9) Uani 1 d .
H1 H 0.2017 0.0746 0.3618 0.173(15) Uiso 1 d R
C2 C 0.10158(18) 0.1531(4) 0.2713(3) 0.0872(9) Uani 1 d .
H2 H 0.0930 0.0341 0.2990 0.106(10) Uiso 1 d R
C3 C 0.05978(16) 0.2734(4) 0.1933(2) 0.0824(9) Uani 1 d .
H3 H 0.0168 0.2537 0.1742 0.101(10) Uiso 1 d R
C4 C 0.08208(12) 0.4267(4) 0.1638(2) 0.0674(7) Uani 1 d .
H4 H 0.0542 0.5117 0.1097 0.070(7) Uiso 1 d R
C5 C 0.14642(11) 0.4576(3) 0.21349(19) 0.0568(6) Uani 1 d .
C6 C 0.17486(11) 0.6153(3) 0.18825(19) 0.0605(7) Uani 1 d .
H6 H 0.2228 0.6122 0.2227 0.072(7) Uiso 1 d R
C7 C 0.13944(12) 1.0330(3) 0.03652(18) 0.0586(6) Uani 1 d .
C8 C 0.07425(12) 1.0423(4) -0.0157(2) 0.0667(7) Uani 1 d .
H8 H 0.0499 0.9390 -0.0006 0.088(9) Uiso 1 d R
C9 C 0.04370(18) 1.1884(4) -0.0852(2) 0.0843(9) Uani 1 d .
H9 H 0.0063 1.2033 -0.1003 0.105(12) Uiso 1 d R
C10 C 0.07657(18) 1.3282(5) -0.1018(3) 0.0909(10) Uani 1 d .
H10 H 0.0724 1.4427 -0.1313 0.177(18) Uiso 1 d R
C11 C 0.14167(19) 1.3222(4) -0.0487(2) 0.0900(10) Uani 1 d .
H11 H 0.1696 1.4169 -0.0478 0.097(10) Uiso 1 d R
C12 C 0.17326(15) 1.1746(4) 0.0197(2) 0.0750(8) Uani 1 d .
H12 H 0.2198 1.1694 0.0582 0.081(8) Uiso 1 d R

loop_
_atom_site_aniso_label
_atom_site_aniso_U_11
_atom_site_aniso_U_22
_atom_site_aniso_U_33
_atom_site_aniso_U_23
_atom_site_aniso_U_13
_atom_site_aniso_U_12
N1 0.0670(13) 0.0660(14) 0.0743(15) 0.0133(12) 0.0323(12) 0.0040(12)
N2 0.0606(13) 0.0523(12) 0.0683(13) -0.0005(11) 0.0302(11) -0.0044(10)
N3 0.0578(14) 0.0621(14) 0.0832(16) 0.0117(12) 0.0268(12) -0.0043(11)
C1 0.091(2) 0.070(2) 0.097(2) 0.0145(17) 0.054(2) -0.0002(17)
C2 0.113(3) 0.073(2) 0.095(2) 0.0005(18) 0.065(2) -0.016(2)
C3 0.080(2) 0.084(2) 0.097(2) -0.0205(19) 0.0541(18) -0.0229(18)
C4 0.0671(17) 0.0581(16) 0.0753(17) -0.0065(14) 0.0332(15) -0.0052(14)
C5 0.0561(15) 0.0529(14) 0.0639(15) -0.0045(12) 0.0312(13) 0.0018(12)
C6 0.0542(14) 0.0546(15) 0.0682(16) 0.0074(13) 0.0263(13) 0.0051(12)
C7 0.0681(17) 0.0524(14) 0.0539(14) -0.0002(12) 0.0285(13) 0.0015(13)
C8 0.0684(17) 0.0647(17) 0.0659(16) 0.0057(14) 0.0316(14) 0.0081(14)
C9 0.088(2) 0.086(2) 0.082(2) 0.0143(17) 0.0437(17) 0.0216(18)
C10 0.115(3) 0.077(2) 0.089(2) 0.0209(18) 0.056(2) 0.020(2)
C11 0.116(3) 0.075(2) 0.093(2) 0.0129(18) 0.061(2) -0.007(2)
C12 0.081(2) 0.0700(18) 0.0761(18) 0.0074(15) 0.0396(16) -0.0076(15)

loop_
_atom_type_symbol
_atom_type_description
_atom_type_scat_dispersion_real
_atom_type_scat_dispersion_imag
_atom_type_scat_source
C C 0.0033 0.0016 'International Tables Vol C Tables 4.2.6.8 and 6.1.1.4'
H H 0.0000 0.0000 'International Tables Vol C Tables 4.2.6.8 and 6.1.1.4'
N N 0.0061 0.0033 'International Tables Vol C Tables 4.2.6.8 and 6.1.1.4'

loop_
_geom_angle_atom_site_label_1
_geom_angle_atom_site_label_2
_geom_angle_atom_site_label_3
_geom_angle
C5 N1 C1 118.5(2)
C6 N2 N3 117.0(2)
N2 N3 C7 120.5(2)
N2 N3 H33 122.1
C7 N3 H33 116.4
N1 C1 C2 123.2(3)
N1 C1 H1 113.4
C2 C1 H1 120.5
C1 C2 C3 118.2(3)
C1 C2 H2 112.5
C3 C2 H2 129.2
C4 C3 C2 119.7(3)
C4 C3 H3 124.8
C2 C3 H3 114.5
C3 C4 C5 118.9(3)
C3 C4 H4 121.3
C5 C4 H4 119.7
N1 C5 C4 121.5(2)
N1 C5 C6 115.2(2)
C4 C5 C6 123.3(2)
N2 C6 C5 121.5(2)
N2 C6 H6 122.8
C5 C6 H6 115.6
C8 C7 N3 122.2(2)
C8 C7 C12 119.2(2)
N3 C7 C12 118.6(2)
C9 C8 C7 119.9(3)
C9 C8 H8 121.7
C7 C8 H8 118.4
C10 C9 C8 121.1(3)
C10 C9 H9 121.3
C8 C9 H9 114.9
C9 C10 C11 119.4(3)
C9 C10 H10 142.9
C11 C10 H10 97.1
C10 C11 C12 120.3(3)
C10 C11 H11 127.2
C12 C11 H11 112.2
C11 C12 C7 119.9(3)
C11 C12 H12 120.9
C7 C12 H12 119.2

loop_
_geom_bond_atom_site_label_1
_geom_bond_atom_site_label_2
_geom_bond_distance
N1 C5 1.336(3)
N1 C1 1.338(3)
N2 C6 1.275(3)
N2 N3 1.356(3)
N3 C7 1.387(3)
N3 H33 0.8394
C1 C2 1.356(4)
C1 H1 1.1731
C2 C3 1.379(4)
C2 H2 0.9956
C3 C4 1.368(4)
C3 H3 0.9503
C4 C5 1.382(3)
C4 H4 0.9544
C5 C6 1.448(3)
C6 H6 1.0184
C7 C8 1.384(3)
C7 C12 1.389(3)
C8 C9 1.376(4)
C8 H8 1.0268
C9 C10 1.363(5)
C9 H9 0.8310
C10 C11 1.381(5)
C10 H10 0.8973
C11 C12 1.382(4)
C11 H11 0.9488
C12 H12 0.9881

loop_
_geom_torsion_atom_site_label_1
_geom_torsion_atom_site_label_2
_geom_torsion_atom_site_label_3
_geom_torsion_atom_site_label_4
_geom_torsion
C6 N2 N3 C7 -179.6(2)
C5 N1 C1 C2 0.8(4)
N1 C1 C2 C3 -0.9(5)
C1 C2 C3 C4 0.5(4)
C2 C3 C4 C5 -0.1(4)
C1 N1 C5 C4 -0.3(4)
C1 N1 C5 C6 179.7(2)
C3 C4 C5 N1 0.0(4)
C3 C4 C5 C6 180.0(2)
N3 N2 C6 C5 -179.7(2)
N1 C5 C6 N2 -174.3(2)
C4 C5 C6 N2 5.8(4)
N2 N3 C7 C8 -0.3(3)
N2 N3 C7 C12 180.0(2)
N3 C7 C8 C9 -178.3(2)
C12 C7 C8 C9 1.5(4)
C7 C8 C9 C10 -1.7(4)
C8 C9 C10 C11 0.7(5)
C9 C10 C11 C12 0.7(5)
C10 C11 C12 C7 -0.9(4)
C8 C7 C12 C11 -0.1(4)
N3 C7 C12 C11 179.6(2)
